data_2006581
loop_
_publ_author_name
'Hiemisch, Oliver'
'Henschel, Dagmar'
'Blaschette, Armand'
'Jones, Peter G.'

_publ_section_title
;
 Polysulfonylamines. LXXXVII. Bis(benzenesulfonamido)
 Sulfone--Dichloromethane (1/0.5)
;
_journal_issue 10
_journal_name_full 'Acta Crystallographica Section C'
_journal_page_first 1429
_journal_page_last 1432
_journal_paper_doi 10.1107/S010827019700704X
_journal_volume 53
_journal_year 1997
_chemical_formula_moiety 'C12 H12 N2 O6 S3, 0.5C H2 Cl2'
_chemical_formula_sum 'C12.5 H13 Cl N2 O6 S3'
_chemical_formula_weight 418.88
_chemical_name_systematic
;
  N,N'-Di(benzenesulfonyl)sulfamide Dichloromethane Solvate (1/0.5)
;
_space_group_IT_number 2
_symmetry_cell_setting triclinic
_symmetry_space_group_name_Hall '-P 1'
_symmetry_space_group_name_H-M 'P -1'
_audit_creation_method SHELXL
_cell_angle_alpha 106.666(10)
_cell_angle_beta 100.155(8)
_cell_angle_gamma 103.946(10)
_cell_formula_units_Z 4
_cell_length_a 11.6191(14)
_cell_length_b 12.576(2)
_cell_length_c 13.474(2)
_cell_measurement_reflns_used 63
_cell_measurement_temperature 173(2)
_cell_measurement_theta_max 12.5
_cell_measurement_theta_min 5
_cell_volume 1765.6(5)
_computing_cell_refinement XSCANS
_computing_data_collection 'XSCANS (Fait, 1991)'
_computing_data_reduction XSCANS
_computing_molecular_graphics 'XP (Siemens, 1994b)'
_computing_publication_material SHELXL93
_computing_structure_refinement 'SHELXL93 (Sheldrick, 1993)'
_computing_structure_solution 'SHELXS86 (Sheldrick, 1990)'
_diffrn_ambient_temperature 173(2)
_diffrn_measurement_device 'Siemens P4'
_diffrn_measurement_method '\w scans'
_diffrn_radiation_monochromator graphite
_diffrn_radiation_source 'fine-focus sealed tube'
_diffrn_radiation_type MoK\a
_diffrn_radiation_wavelength 0.71073
_diffrn_reflns_av_R_equivalents 0.0266
_diffrn_reflns_av_sigmaI/netI 0.0766
_diffrn_reflns_limit_h_max 13
_diffrn_reflns_limit_h_min -13
_diffrn_reflns_limit_k_max 5
_diffrn_reflns_limit_k_min -13
_diffrn_reflns_limit_l_max 15
_diffrn_reflns_limit_l_min -16
_diffrn_reflns_number 8740
_diffrn_reflns_theta_max 25.00
_diffrn_reflns_theta_min 3.14
_diffrn_standards_decay_% 0
_diffrn_standards_interval_count 247
_diffrn_standards_number 3
_exptl_absorpt_coefficient_mu 0.603
_exptl_absorpt_correction_T_max 0.906
_exptl_absorpt_correction_T_min 0.814
_exptl_absorpt_correction_type 'Psi-scans (XEMP; Siemens, 1994a)'
_exptl_crystal_colour colourless
_exptl_crystal_density_diffrn 1.576
_exptl_crystal_density_method 'not measured'
_exptl_crystal_description prism
_exptl_crystal_F_000 860
_exptl_crystal_size_max 0.24
_exptl_crystal_size_mid 0.20
_exptl_crystal_size_min 0.20
_refine_diff_density_max 0.425
_refine_diff_density_min -0.368
_refine_ls_extinction_method none
_refine_ls_goodness_of_fit_all 0.856
_refine_ls_goodness_of_fit_obs 0.990
_refine_ls_hydrogen_treatment 'H atoms treated by a mixture of independent and constrained refinement'
_refine_ls_matrix_type full
_refine_ls_number_parameters 481
_refine_ls_number_reflns 6042
_refine_ls_number_restraints 25
_refine_ls_restrained_S_all 0.864
_refine_ls_restrained_S_obs 1.001
_refine_ls_R_factor_all 0.0828
_refine_ls_R_factor_obs .0411
_refine_ls_shift/esd_max -0.103
_refine_ls_shift/esd_mean 0.004
_refine_ls_structure_factor_coef Fsqd
_refine_ls_weighting_details 'w = 1/[\s^2^(Fo^2^)+(0.0490P)^2^] where P=(Fo^2^+2Fc^2^)/3'
_refine_ls_weighting_scheme calc
_refine_ls_wR_factor_all 0.0941
_refine_ls_wR_factor_obs .0833
_reflns_number_observed 3723
_reflns_number_total 6042
_reflns_observed_criterion >2sigma(I)
_cod_data_source_file fg1336.cif
_cod_data_source_block batmenle
_cod_depositor_comments
;
The following automatic conversions were performed:
'_geom_bond_publ_flag' value 'Y' changed to 'y' according to
'/home/saulius/struct/CIF-dictionaries/cif_core.dic' dictionary named
'cif_core.dic' version 2.4.1 from 2010-06-29 (24 times).

Automatic conversion script
Id: cif_fix_enum 1527 2010-12-29 10:47:43Z saulius 

The following automatic conversions were performed:

'_geom_bond_publ_flag' value 'Y' changed to 'y' according to
/home/saulius/struct/CIF-dictionaries/cif_core.dic dictionary named
'cif_core.dic' version 2.4.1 from 2010-06-29 (24
times).

'_geom_angle_publ_flag' value 'Y' changed to 'y' according
to /home/saulius/struct/CIF-dictionaries/cif_core.dic dictionary
named 'cif_core.dic' version 2.4.1 from 2010-06-29 (40 times).

Automatic conversion script
Id: cif_fix_values 1715 2011-07-08 13:25:40Z adriana 

The following automatic conversions were performed:

'_refine_ls_weighting_scheme' value 'calc w =
1/[\s^2^(Fo^2^)+(0.0490P)^2^] where P=(Fo^2^+2Fc^2^)/3' was changed
to 'calc'. New tag '_refine_ls_weighting_details' was created. The
value of the new tag was set to 'w = 1/[\s^2^(Fo^2^)+(0.0490P)^2^]
where P=(Fo^2^+2Fc^2^)/3'.

Automatic conversion script
Id: cif_fix_values 3143 2015-03-26 13:38:13Z robertas 
;
_cod_original_cell_volume 1765.7(4)
_cod_original_formula_sum 'C12.50 H13 Cl N2 O6 S3'
_cod_database_code 2006581

loop_
_symmetry_equiv_pos_as_xyz
'x, y, z'
'-x, -y, -z'

loop_
_atom_site_aniso_label
_atom_site_aniso_U_11
_atom_site_aniso_U_22
_atom_site_aniso_U_33
_atom_site_aniso_U_12
_atom_site_aniso_U_13
_atom_site_aniso_U_23
S1 .0352(5) .0345(5) .0240(4) .0073(4) .0088(3) .0108(4)
S2 .0382(5) .0391(6) .0317(5) .0118(4) .0079(4) .0094(4)
S3 .0432(5) .0405(6) .0354(5) .0097(5) .0096(4) .0124(4)
O1 .0350(13) .046(2) .0326(12) .0080(11) .0123(10) .0184(11)
O2 .0430(14) .041(2) .0253(12) .0060(12) .0095(10) .0076(11)
O3 .0487(15) .051(2) .0331(13) .0183(13) -.0045(11) .0037(12)
O4 .0436(14) .049(2) .051(2) .0090(12) .0220(12) .0199(13)
O5 .071(2) .068(2) .046(2) .022(2) .0298(14) .0257(15)
O6 .0391(14) .042(2) .052(2) .0027(12) .0009(12) .0080(13)
N1 .044(2) .040(2) .031(2) .0183(15) .0179(13) .0194(14)
N2 .055(2) .042(2) .0216(14) .018(2) .0027(14) .010(2)
C11 .034(2) .035(2) .028(2) .008(2) .0018(14) .013(2)
C12 .053(2) .040(2) .031(2) .013(2) .005(2) .011(2)
C13 .078(3) .041(3) .044(2) .021(2) -.001(2) .007(2)
C14 .087(3) .039(3) .067(3) .001(2) -.012(3) .026(3)
C15 .071(3) .051(3) .050(3) -.006(2) .004(2) .029(2)
C16 .051(2) .046(3) .035(2) .003(2) .008(2) .018(2)
C21 .046(2) .028(2) .035(2) .006(2) .001(2) .013(2)
C22 .062(3) .042(3) .048(2) .008(2) -.011(2) .009(2)
C23 .057(3) .050(3) .079(3) .003(2) -.035(2) .015(3)
C24 .046(3) .045(3) .092(4) .015(2) -.004(2) .018(3)
C25 .049(2) .041(3) .068(3) .009(2) .011(2) .012(2)
C26 .041(2) .038(2) .049(2) .009(2) .007(2) .015(2)
S1' .0266(4) .0357(5) .0275(4) .0071(4) .0054(3) .0111(4)
S2' .0298(5) .0449(6) .0260(4) .0133(4) .0063(3) .0088(4)
S3' .0492(6) .0461(6) .0356(5) .0152(5) .0159(4) .0160(5)
O1' .0316(12) .041(2) .0462(14) .0119(12) .0111(11) .0185(12)
O2' .0370(13) .0381(15) .0250(12) .0056(11) .0032(10) .0080(11)
O3' .0276(13) .066(2) .0342(13) .0121(12) .0022(10) .0017(13)
O4' .0499(15) .047(2) .0374(13) .0209(13) .0136(11) .0204(12)
O5' .093(2) .042(2) .070(2) .023(2) .033(2) .022(2)
O6' .065(2) .081(2) .0337(14) .033(2) .0129(12) .0250(14)
N1' .0286(15) .032(2) .035(2) .0087(15) .0096(12) .0102(14)
N2' .032(2) .045(2) .030(2) .0032(14) .0111(13) .0040(15)
C11' .027(2) .043(2) .029(2) .014(2) .0067(14) .013(2)
C12' .050(2) .051(3) .039(2) .019(2) .014(2) .010(2)
C13' .079(3) .078(4) .039(2) .045(3) .028(2) .024(2)
C14' .059(3) .095(4) .051(3) .041(3) .031(2) .046(3)
C15' .056(3) .060(3) .063(3) .015(2) .023(2) .037(2)
C16' .050(2) .049(3) .037(2) .013(2) .013(2) .014(2)
C21' .032(2) .048(2) .035(2) .004(2) .016(2) .013(2)
C22' .039(2) .080(3) .046(2) -.001(2) .017(2) -.003(2)
C23' .030(2) .133(5) .048(3) .010(3) .006(2) -.001(3)
C24' .033(2) .116(4) .070(3) .024(3) .021(2) .029(3)
C25' .039(2) .064(3) .061(3) .014(2) .018(2) .014(2)
C26' .035(2) .045(2) .038(2) .003(2) .009(2) .011(2)
C99 .094(10) .31(3) .058(8) -.025(13) .043(8) .011(12)
Cl1 .100(3) .119(4) .152(5) .050(3) .007(4) .015(4)
Cl2 .114(4) .125(4) .177(5) .014(4) .041(4) .027(4)
C99' .129(15) .23(2) .146(16) .013(15) .000(13) -.057(18)
Cl1' .131(5) .119(5) .268(8) .020(4) .016(5) .065(5)
Cl2' .147(5) .182(6) .122(4) .086(4) .058(3) .049(4)

loop_
_atom_site_label
_atom_site_fract_x
_atom_site_fract_y
_atom_site_fract_z
_atom_site_U_iso_or_equiv
_atom_site_thermal_displace_type
_atom_site_calc_flag
_atom_site_refinement_flags
_atom_site_occupancy
_atom_site_disorder_group
_atom_site_type_symbol
S1 .45372(7) .45387(8) .14564(6) .0316(2) Uani d . 1 . S
S2 .23650(8) .52819(8) .10260(7) .0372(2) Uani d . 1 . S
S3 .32098(8) .78217(8) .15442(7) .0406(2) Uani d . 1 . S
O1 .5588(2) .4690(2) .1032(2) .0370(6) Uani d . 1 . O
O2 .4665(2) .5175(2) .2559(2) .0386(6) Uani d . 1 . O
O3 .1632(2) .5278(2) .0070(2) .0483(7) Uani d . 1 . O
O4 .1923(2) .4601(2) .1630(2) .0469(7) Uani d . 1 . O
O5 .3503(2) .7542(2) .0542(2) .0581(8) Uani d . 1 . O
O6 .4074(2) .8681(2) .2483(2) .0493(7) Uani d . 1 . O
N1 .3539(3) .4909(3) .0694(2) .0347(7) Uani d D 1 . N
H1 .377(3) .508(3) .028(2) .042 Uiso d D 1 . H
N2 .2904(3) .6618(3) .1857(2) .0402(8) Uani d D 1 . N
H2 .312(3) .669(3) .241(2) .048 Uiso d D 1 . H
C11 .3864(3) .3057(3) .1194(2) .0331(8) Uani d . 1 . C
C12 .3850(3) .2284(3) .0224(3) .0428(9) Uani d . 1 . C
H12 .4200 .2557 -.0278 .051 Uiso calc R 1 . H
C13 .3321(4) .1113(4) .0002(3) .0579(11) Uani d . 1 . C
H13 .3304 .0562 -.0657 .070 Uiso calc R 1 . H
C14 .2812(4) .0737(4) .0743(4) .0702(14) Uani d . 1 . C
H14 .2437 -.0074 .0581 .084 Uiso calc R 1 . H
C15 .2839(4) .1512(4) .1708(3) .0609(12) Uani d . 1 . C
H15 .2494 .1237 .2211 .073 Uiso calc R 1 . H
C16 .3370(3) .2692(3) .1944(3) .0458(10) Uani d . 1 . C
H16 .3396 .3240 .2607 .055 Uiso calc R 1 . H
C21 .1821(3) .8142(3) .1394(3) .0381(9) Uani d . 1 . C
C22 .0945(4) .7685(3) .0407(3) .0573(11) Uani d . 1 . C
H22 .1079 .7175 -.0203 .069 Uiso calc R 1 . H
C23 -.0126(4) .7990(4) .0335(4) .0736(15) Uani d . 1 . C
H23 -.0737 .7687 -.0330 .088 Uiso calc R 1 . H
C24 -.0306(4) .8722(4) .1214(4) .0655(13) Uani d . 1 . C
H24 -.1040 .8934 .1148 .079 Uiso calc R 1 . H
C25 .0532(4) .9156(3) .2181(3) .0556(11) Uani d . 1 . C
H25 .0380 .9658 .2785 .067 Uiso calc R 1 . H
C26 .1605(3) .8868(3) .2286(3) .0439(9) Uani d . 1 . C
H26 .2195 .9164 .2963 .053 Uiso calc R 1 . H
S1' .41548(7) .81258(8) .50259(6) .0306(2) Uani d . 1 . S
S2' .65762(7) .78469(8) .51534(6) .0342(2) Uani d . 1 . S
S3' .72822(9) .80136(9) .31956(7) .0425(3) Uani d . 1 . S
O1' .3733(2) .9099(2) .5003(2) .0386(6) Uani d . 1 . O
O2' .3761(2) .7104(2) .4090(2) .0358(6) Uani d . 1 . O
O3' .7782(2) .8607(2) .5683(2) .0472(7) Uani d . 1 . O
O4' .6054(2) .6862(2) .5421(2) .0422(6) Uani d . 1 . O
O5' .7621(3) .9235(2) .3736(2) .0658(8) Uani d . 1 . O
O6' .6541(2) .7476(2) .2117(2) .0567(7) Uani d . 1 . O
N1' .5675(2) .8673(2) .5341(2) .0321(7) Uani d D 1 . N
H1' .584(3) .923(2) .522(3) .038 Uiso d D 1 . H
N2' .6463(2) .7368(3) .3876(2) .0385(8) Uani d D 1 . N
H2' .598(3) .680(2) .357(3) .046 Uiso d D 1 . H
C11' .3822(3) .7698(3) .6099(2) .0325(8) Uani d . 1 . C
C12' .4003(3) .8542(4) .7080(3) .0472(10) Uani d . 1 . C
H12' .4322 .9347 .7182 .057 Uiso calc R 1 . H
C13' .3709(4) .8187(4) .7907(3) .0589(12) Uani d . 1 . C
H13' .3832 .8755 .8590 .071 Uiso calc R 1 . H
C14' .3244(4) .7033(4) .7756(3) .0581(12) Uani d . 1 . C
H14' .3037 .6804 .8331 .070 Uiso calc R 1 . H
C15' .3069(3) .6191(4) .6774(3) .0554(11) Uani d . 1 . C
H15' .2744 .5388 .6675 .067 Uiso calc R 1 . H
C16' .3372(3) .6526(3) .5936(3) .0459(10) Uani d . 1 . C
H16' .3270 .5957 .5260 .055 Uiso calc R 1 . H
C21' .8588(3) .7556(3) .3309(3) .0394(9) Uani d . 1 . C
C22' .9599(3) .8171(4) .4193(3) .0636(13) Uani d . 1 . C
H22' .9593 .8851 .4728 .076 Uiso calc R 1 . H
C23' 1.0603(4) .7782(5) .4281(3) .081(2) Uani d . 1 . C
H23' 1.1298 .8194 .4881 .097 Uiso calc R 1 . H
C24' 1.0611(4) .6804(5) .3509(4) .0722(14) Uani d . 1 . C
H24' 1.1308 .6536 .3584 .087 Uiso calc R 1 . H
C25' .9616(3) .6200(4) .2620(3) .0560(11) Uani d . 1 . C
H25' .9637 .5530 .2081 .067 Uiso calc R 1 . H
C26' .8601(3) .6575(3) .2525(3) .0419(9) Uani d . 1 . C
H26' .7909 .6162 .1922 .050 Uiso calc R 1 . H
C99 .0575(14) .3072(14) .2976(10) .178(10) Uani d PDU .50 1 C
H99A .1384 .2942 .3139 .213 Uiso calc PR .50 1 H
H99B .0513 .3351 .2358 .213 Uiso calc PR .50 1 H
Cl1 -.0628(5) .1752(6) .2663(5) .131(2) Uani d PD .50 1 Cl
Cl2 .0437(5) .4068(6) .4051(6) .148(2) Uani d PD .50 1 Cl
C99' -.0128(15) .2741(18) .3423(13) .210(10) Uani d PDU .50 2 C
H99C -.0156 .2229 .3862 .252 Uiso calc PR .50 2 H
H99D -.0841 .3037 .3460 .252 Uiso calc PR .50 2 H
Cl1' .1074(6) .3845(7) .4035(8) .182(3) Uani d PD .50 2 Cl
Cl2' -.0395(7) .1892(8) .2176(5) .142(3) Uani d PD .50 2 Cl

loop_
_atom_type_symbol
_atom_type_description
_atom_type_scat_dispersion_real
_atom_type_scat_dispersion_imag
_atom_type_scat_source
C C 0.0033 0.0016 'International Tables Vol C Tables 4.2.6.8 and 6.1.1.4'
H H 0.0000 0.0000 'International Tables Vol C Tables 4.2.6.8 and 6.1.1.4'
N N 0.0061 0.0033 'International Tables Vol C Tables 4.2.6.8 and 6.1.1.4'
O O 0.0106 0.0060 'International Tables Vol C Tables 4.2.6.8 and 6.1.1.4'
S S 0.1246 0.1234 'International Tables Vol C Tables 4.2.6.8 and 6.1.1.4'
Cl Cl 0.1484 0.1585 'International Tables Vol C Tables 4.2.6.8 and 6.1.1.4'

loop_
_geom_angle_atom_site_label_1
_geom_angle_atom_site_label_2
_geom_angle_atom_site_label_3
_geom_angle
_geom_angle_publ_flag
O1 S1 O2 119.57(13) y
O1 S1 N1 104.36(13) y
O2 S1 N1 108.49(14) y
O1 S1 C11 109.01(15) y
O2 S1 C11 109.37(14) y
N1 S1 C11 105.0(2) y
O3 S2 O4 123.2(2) y
O3 S2 N2 108.0(2) y
O4 S2 N2 105.63(15) y
O3 S2 N1 105.27(14) y
O4 S2 N1 106.98(15) y
N2 S2 N1 106.8(2) y
O5 S3 O6 121.1(2) y
O5 S3 N2 107.8(2) y
O6 S3 N2 104.15(15) y
O5 S3 C21 109.4(2) y
O6 S3 C21 108.9(2) y
N2 S3 C21 104.1(2) y
S2 N1 S1 124.8(2) y
S2 N2 S3 126.8(2) y
C16 C11 C12 122.3(3) ?
C16 C11 S1 120.0(3) ?
C12 C11 S1 117.7(3) ?
C13 C12 C11 118.5(3) ?
C12 C13 C14 119.7(4) ?
C15 C14 C13 121.4(4) ?
C14 C15 C16 119.7(4) ?
C15 C16 C11 118.5(4) ?
C26 C21 C22 120.3(4) ?
C26 C21 S3 118.4(3) ?
C22 C21 S3 121.2(3) ?
C23 C22 C21 118.5(4) ?
C24 C23 C22 120.2(4) ?
C25 C24 C23 121.7(4) ?
C24 C25 C26 119.8(4) ?
C25 C26 C21 119.5(4) ?
O1' S1' O2' 119.57(14) y
O1' S1' N1' 103.99(14) y
O2' S1' N1' 109.03(14) y
O1' S1' C11' 109.89(15) y
O2' S1' C11' 107.8(2) y
N1' S1' C11' 105.70(14) y
O3' S2' O4' 122.6(2) y
O3' S2' N2' 108.25(14) y
O4' S2' N2' 106.37(15) y
O3' S2' N1' 105.4(2) y
O4' S2' N1' 106.10(14) y
N2' S2' N1' 107.4(2) y
O5' S3' O6' 121.7(2) y
O5' S3' N2' 107.3(2) y
O6' S3' N2' 103.5(2) y
O5' S3' C21' 109.7(2) y
O6' S3' C21' 109.0(2) y
N2' S3' C21' 104.0(2) y
S2' N1' S1' 122.7(2) y
S2' N2' S3' 127.3(2) y
C26' C21' C22' 120.6(4) ?
C26' C21' S3' 119.5(3) ?
C22' C21' S3' 119.9(3) ?
C23' C22' C21' 119.1(4) ?
C24' C23' C22' 120.4(4) ?
C23' C24' C25' 120.8(4) ?
C26' C25' C24' 119.5(4) ?
C25' C26' C21' 119.7(3) ?
C16' C11' C12' 121.7(3) ?
C16' C11' S1' 119.0(3) ?
C12' C11' S1' 119.3(3) ?
C11' C16' C15' 118.9(3) ?
C16' C15' C14' 119.6(4) ?
C13' C14' C15' 120.8(4) ?
C14' C13' C12' 120.7(4) ?
C13' C12' C11' 118.4(4) ?
Cl2 C99 Cl1 107.9(7) ?
Cl2' C99' Cl1' 123.8(14) ?

loop_
_geom_bond_atom_site_label_1
_geom_bond_atom_site_label_2
_geom_bond_site_symmetry_2
_geom_bond_distance
_geom_bond_publ_flag
S1 O1 . 1.432(2) y
S1 O2 . 1.432(2) y
S1 N1 . 1.653(3) y
S1 C11 . 1.741(3) y
S2 O3 . 1.411(2) y
S2 O4 . 1.412(2) y
S2 N2 . 1.623(3) y
S2 N1 . 1.639(3) y
S3 O5 . 1.418(2) y
S3 O6 . 1.422(2) y
S3 N2 . 1.660(3) y
S3 C21 . 1.747(4) y
C11 C16 . 1.381(4) ?
C11 C12 . 1.382(4) ?
C12 C13 . 1.373(5) ?
C13 C14 . 1.383(6) ?
C14 C15 . 1.373(6) ?
C15 C16 . 1.379(5) ?
C21 C26 . 1.388(5) ?
C21 C22 . 1.392(5) ?
C22 C23 . 1.383(6) ?
C23 C24 . 1.360(6) ?
C24 C25 . 1.354(5) ?
C25 C26 . 1.375(5) ?
S1' O1' . 1.430(2) y
S1' O2' . 1.426(2) y
S1' N1' . 1.660(3) y
S1' C11' . 1.753(3) y
S2' O3' . 1.413(2) y
S2' O4' . 1.416(2) y
S2' N2' . 1.622(3) y
S2' N1' . 1.645(3) y
S3' O5' . 1.418(3) y
S3' O6' . 1.423(2) y
S3' N2' . 1.663(3) y
S3' C21' . 1.745(4) y
C21' C26' . 1.380(5) ?
C21' C22' . 1.392(5) ?
C22' C23' . 1.368(6) ?
C23' C24' . 1.368(6) ?
C24' C25' . 1.383(5) ?
C25' C26' . 1.372(5) ?
C11' C16' . 1.378(5) ?
C11' C12' . 1.381(4) ?
C16' C15' . 1.384(5) ?
C15' C14' . 1.383(5) ?
C14' C13' . 1.361(6) ?
C13' C12' . 1.380(5) ?
C99 Cl2 . 1.683(13) ?
C99 Cl1 . 1.778(14) ?
C99' Cl2' . 1.640(14) ?
C99' Cl1' . 1.60(2) ?

loop_
_geom_hbond_atom_site_label_D
_geom_hbond_atom_site_label_H
_geom_hbond_atom_site_label_A
_geom_hbond_site_symmetry_A
_geom_hbond_distance_DH
_geom_hbond_distance_HA
_geom_hbond_distance_DA
_geom_hbond_angle_DHA
_geom_hbond_publ_flag
N1 H1 O1 2_665 0.73(2) 2.10(2) 2.819(3) 172(4) y
N1' H1' O1' 2_676 0.74(2) 2.17(2) 2.911(4) 175(4) y
N2 H2 O2' . 0.72(2) 2.11(2) 2.830(3) 174(4) y
N2' H2' O2 . 0.74(2) 2.13(2) 2.868(3) 174(4) y
C22 H22 O3 . 0.95 2.72 3.242(5) 115 y
C22' H22' O3' . 0.95 2.65 3.195(4) 117 y
C26' H26' O1 . 0.95 2.71 3.564(4) 151 y
C12 H12 O6' 2_665 0.95 2.46 3.217(4) 137 y
C12' H12' O6 2_676 0.95 2.58 3.483(5) 159 y

loop_
_geom_torsion_atom_site_label_1
_geom_torsion_atom_site_label_2
_geom_torsion_atom_site_label_3
_geom_torsion_atom_site_label_4
_geom_torsion
O3 S2 N1 S1 -167.8(2)
O4 S2 N1 S1 -35.1(3)
N2 S2 N1 S1 77.6(2)
O1 S1 N1 S2 -160.3(2)
O2 S1 N1 S2 -31.8(3)
C11 S1 N1 S2 85.0(2)
O3 S2 N2 S3 -29.5(3)
O4 S2 N2 S3 -163.0(2)
N1 S2 N2 S3 83.3(3)
O5 S3 N2 S2 -28.0(3)
O6 S3 N2 S2 -157.8(2)
C21 S3 N2 S2 88.1(3)
O1 S1 C11 C16 142.7(3)
O2 S1 C11 C16 10.3(3)
N1 S1 C11 C16 -106.0(3)
O1 S1 C11 C12 -37.1(3)
O2 S1 C11 C12 -169.5(3)
N1 S1 C11 C12 74.2(3)
C16 C11 C12 C13 0.3(5)
S1 C11 C12 C13 -179.9(3)
C11 C12 C13 C14 0.3(6)
C12 C13 C14 C15 -0.9(7)
C13 C14 C15 C16 0.7(7)
C14 C15 C16 C11 -0.1(6)
C12 C11 C16 C15 -0.5(5)
S1 C11 C16 C15 179.8(3)
O5 S3 C21 C26 -154.2(3)
O6 S3 C21 C26 -19.8(3)
N2 S3 C21 C26 90.8(3)
O5 S3 C21 C22 25.7(3)
O6 S3 C21 C22 160.1(3)
N2 S3 C21 C22 -89.2(3)
C26 C21 C22 C23 1.2(6)
S3 C21 C22 C23 -178.7(3)
C21 C22 C23 C24 0.1(7)
C22 C23 C24 C25 -1.1(7)
C23 C24 C25 C26 0.8(7)
C24 C25 C26 C21 0.6(6)
C22 C21 C26 C25 -1.6(5)
S3 C21 C26 C25 178.4(3)
O3' S2' N2' S3' -25.6(3)
O4' S2' N2' S3' -159.0(2)
N1' S2' N2' S3' 87.8(3)
O5' S3' N2' S2' -29.5(3)
O6' S3' N2' S2' -159.3(2)
C21' S3' N2' S2' 86.8(3)
O3' S2' N1' S1' -170.1(2)
O4' S2' N1' S1' -38.8(2)
N2' S2' N1' S1' 74.6(2)
O2' S1' N1' S2' -34.5(2)
O1' S1' N1' S2' -163.1(2)
C11' S1' N1' S2' 81.2(2)
O5' S3' C21' C26' -152.9(3)
O6' S3' C21' C26' -17.3(3)
N2' S3' C21' C26' 92.6(3)
O5' S3' C21' C22' 28.0(4)
O6' S3' C21' C22' 163.5(3)
N2' S3' C21' C22' -86.6(3)
C26' C21' C22' C23' -0.7(6)
S3' C21' C22' C23' 178.5(3)
C21' C22' C23' C24' 0.1(7)
C22' C23' C24' C25' 0.9(7)
C23' C24' C25' C26' -1.3(7)
C24' C25' C26' C21' 0.7(6)
C22' C21' C26' C25' 0.3(5)
S3' C21' C26' C25' -178.8(3)
O2' S1' C11' C16' 5.6(3)
O1' S1' C11' C16' 137.4(3)
N1' S1' C11' C16' -110.9(3)
O2' S1' C11' C12' -173.6(3)
O1' S1' C11' C12' -41.7(3)
N1' S1' C11' C12' 69.9(3)
C12' C11' C16' C15' 1.4(5)
S1' C11' C16' C15' -177.8(3)
C11' C16' C15' C14' -1.1(6)
C16' C15' C14' C13' 0.0(6)
C15' C14' C13' C12' 0.7(6)
C14' C13' C12' C11' -0.4(6)
C16' C11' C12' C13' -0.6(5)
S1' C11' C12' C13' 178.5(3)
